data_2239952
loop_
_publ_author_name
'Wattanakanjana, Yupa'
'Nimthong, Arunpatcha'
'Darasuriyong, Chanokphat'

_publ_section_title
;
 Crystal structure of
 (1,3-dimethylthiourea-\k<i>S</i>)tris(triphenylphosphane-\k<i>P</i>)silver(I)
 acetate
;
_journal_issue 9
_journal_name_full 'Acta Crystallographica Section E'
_journal_page_first m337
_journal_page_last m338
_journal_paper_doi 10.1107/S1600536814019047
_journal_volume 70
_journal_year 2014
_chemical_formula_iupac '[Ag (C3 H8 N2 S) (C18 H15 P)3] C2 H3 O2'
_chemical_formula_moiety 'C57 H53 Ag N2 P3 S +, C2 H3 O2 -'
_chemical_formula_sum 'C59 H56 Ag N2 O2 P3 S'
_chemical_formula_weight 1057.89
_chemical_name_systematic
;
(1,3-Dimethylthiourea-\k<i>S</i>)tris(triphenylphosphane-\k<i>P</i>)silver(I)
acetate
;
_space_group_crystal_system monoclinic
_space_group_IT_number 14
_space_group_name_Hall '-P 2ybc'
_space_group_name_H-M_alt 'P 1 21/c 1'
_symmetry_space_group_name_Hall '-P 2ybc'
_symmetry_space_group_name_H-M 'P 1 21/c 1'
_atom_sites_solution_hydrogens geom
_atom_sites_solution_primary direct
_atom_sites_solution_secondary difmap
_audit_creation_method SHELXL-2013
_cell_angle_alpha 90
_cell_angle_beta 102.262(5)
_cell_angle_gamma 90
_cell_formula_units_Z 4
_cell_length_a 15.780(4)
_cell_length_b 15.427(4)
_cell_length_c 21.649(6)
_cell_measurement_reflns_used 2479
_cell_measurement_temperature 100(2)
_cell_measurement_theta_max 22.0214
_cell_measurement_theta_min 2.2202
_cell_volume 5150(2)
_computing_cell_refinement 'SAINT (Bruker, 2013)'
_computing_data_collection 'APEX2 (Bruker, 2013)'
_computing_data_reduction 'SAINT (Bruker, 2013)'
_computing_molecular_graphics 'Mercury (Macrae <i>et al.</i>, 2008)'
_computing_publication_material
;
SHELXL97 (Sheldrick, 2008) and publCIF (Westrip, 2010)
;
_computing_structure_refinement
;
SHELXL2013 (Sheldrick, 2008) and
SHELXLE (H\"ubschle <i>et al.</i>, 2011)
;
_computing_structure_solution 'SHELXS97 (Sheldrick, 2008)'
_diffrn_ambient_temperature 100(2)
_diffrn_measured_fraction_theta_full 0.999
_diffrn_measured_fraction_theta_max 0.998
_diffrn_measurement_device_type 'Bruker APEXII CCD'
_diffrn_measurement_method 'omega and phi scans'
_diffrn_radiation_monochromator graphite
_diffrn_radiation_type MoK\a
_diffrn_radiation_wavelength 0.71073
_diffrn_reflns_av_R_equivalents 0.0737
_diffrn_reflns_limit_h_max 17
_diffrn_reflns_limit_h_min -20
_diffrn_reflns_limit_k_max 11
_diffrn_reflns_limit_k_min -20
_diffrn_reflns_limit_l_max 27
_diffrn_reflns_limit_l_min -28
_diffrn_reflns_number 26460
_diffrn_reflns_theta_full 25.242
_diffrn_reflns_theta_max 27.485
_diffrn_reflns_theta_min 2.335
_exptl_absorpt_coefficient_mu 0.570
_exptl_absorpt_correction_T_max 0.7461
_exptl_absorpt_correction_T_min 0.6280
_exptl_absorpt_correction_type multi-scan
_exptl_absorpt_process_details '(<i>SADABS</i>; Bruker, 2013)'
_exptl_crystal_colour colourless
_exptl_crystal_density_diffrn 1.365
_exptl_crystal_description rod
_exptl_crystal_F_000 2192
_exptl_crystal_size_max 0.150
_exptl_crystal_size_mid 0.090
_exptl_crystal_size_min 0.070
_refine_diff_density_max 0.796
_refine_diff_density_min -0.643
_refine_ls_extinction_method none
_refine_ls_goodness_of_fit_ref 1.017
_refine_ls_hydrogen_treatment constr
_refine_ls_matrix_type full
_refine_ls_number_parameters 616
_refine_ls_number_reflns 11781
_refine_ls_number_restraints 0
_refine_ls_restrained_S_all 1.017
_refine_ls_R_factor_all 0.0991
_refine_ls_R_factor_gt 0.0529
_refine_ls_shift/su_max 0.001
_refine_ls_shift/su_mean 0.000
_refine_ls_structure_factor_coef Fsqd
_refine_ls_weighting_details 'w=1/[\s^2^(Fo^2^)+(0.0281P)^2^] where P=(Fo^2^+2Fc^2^)/3'
_refine_ls_weighting_scheme calc
_refine_ls_wR_factor_gt 0.0905
_refine_ls_wR_factor_ref 0.1055
_reflns_number_gt 7575
_reflns_number_total 11781
_reflns_threshold_expression I>2\s(I)
_cod_data_source_file wm5052sup1.cf
_cod_data_source_block I
_cod_database_code 2239952
_cod_database_fobs_code 2239952
_shelx_space_group_comment
;
The symmetry employed for this shelxl refinement is uniquely defined
by the following loop, which should always be used as a source of
symmetry information in preference to the above space-group names.
They are only intended as comments.
;
_shelx_estimated_absorpt_t_min 0.919
_shelx_estimated_absorpt_t_max 0.961
_shelxl_version_number .2013

loop_
_space_group_symop_operation_xyz
'x, y, z'
'-x, y+1/2, -z+1/2'
'-x, -y, -z'
'x, -y-1/2, z-1/2'

loop_
_atom_site_type_symbol
_atom_site_label
_atom_site_fract_x
_atom_site_fract_y
_atom_site_fract_z
_atom_site_U_iso_or_equiv
_atom_site_adp_type
_atom_site_calc_flag
_atom_site_occupancy
C C1 0.3031(2) 0.5069(3) 0.94747(18) 0.0208(9) Uani d 1
C C2 0.4133(3) 0.5809(3) 0.9015(2) 0.0332(11) Uani d 1
H H2A 0.4041 0.5466 0.8626 0.050 Uiso calc 1
H H2B 0.4619 0.5566 0.9325 0.050 Uiso calc 1
H H2C 0.4264 0.6410 0.8922 0.050 Uiso calc 1
C C3 0.1888(2) 0.4489(3) 0.9976(2) 0.0248(10) Uani d 1
H H3A 0.1775 0.4004 0.9677 0.037 Uiso calc 1
H H3B 0.1338 0.4705 1.0057 0.037 Uiso calc 1
H H3C 0.2258 0.4291 1.0373 0.037 Uiso calc 1
C C4 0.1342(2) 0.4805(2) 0.75494(18) 0.0172(9) Uani d 1
C C5 0.1944(3) 0.5404(3) 0.78514(19) 0.0218(9) Uani d 1
H H5 0.2357 0.5239 0.8219 0.026 Uiso calc 1
C C6 0.1950(3) 0.6247(3) 0.7622(2) 0.0278(10) Uani d 1
H H6 0.2357 0.6656 0.7838 0.033 Uiso calc 1
C C7 0.1367(3) 0.6488(3) 0.7084(2) 0.0286(11) Uani d 1
H H7 0.1375 0.7062 0.6927 0.034 Uiso calc 1
C C8 0.0771(3) 0.5900(3) 0.6772(2) 0.0282(10) Uani d 1
H H8 0.0370 0.6064 0.6398 0.034 Uiso calc 1
C C9 0.0762(3) 0.5060(3) 0.70093(19) 0.0234(10) Uani d 1
H H9 0.0347 0.4655 0.6795 0.028 Uiso calc 1
C C10 0.0642(2) 0.3820(2) 0.84535(17) 0.0139(8) Uani d 1
C C11 0.0312(2) 0.4598(3) 0.86199(18) 0.0216(9) Uani d 1
H H11 0.0453 0.5124 0.8436 0.026 Uiso calc 1
C C12 -0.0221(3) 0.4614(3) 0.9051(2) 0.0270(10) Uani d 1
H H12 -0.0436 0.5153 0.9165 0.032 Uiso calc 1
C C13 -0.0442(3) 0.3862(3) 0.93169(19) 0.0253(10) Uani d 1
H H13 -0.0817 0.3878 0.9607 0.030 Uiso calc 1
C C14 -0.0110(2) 0.3072(3) 0.91574(19) 0.0230(9) Uani d 1
H H14 -0.0254 0.2548 0.9342 0.028 Uiso calc 1
C C15 0.0422(2) 0.3058(2) 0.87344(19) 0.0211(9) Uani d 1
H H15 0.0647 0.2519 0.8629 0.025 Uiso calc 1
C C16 0.0758(2) 0.3035(2) 0.72943(17) 0.0173(9) Uani d 1
C C17 -0.0135(2) 0.3085(3) 0.71026(18) 0.0214(9) Uani d 1
H H17 -0.0445 0.3495 0.7296 0.026 Uiso calc 1
C C18 -0.0583(3) 0.2549(3) 0.66341(19) 0.0258(10) Uani d 1
H H18 -0.1196 0.2592 0.6507 0.031 Uiso calc 1
C C19 -0.0136(3) 0.1946(3) 0.63501(19) 0.0268(10) Uani d 1
H H19 -0.0438 0.1583 0.6021 0.032 Uiso calc 1
C C20 0.0756(3) 0.1878(3) 0.65507(19) 0.0249(9) Uani d 1
H H20 0.1064 0.1454 0.6368 0.030 Uiso calc 1
C C21 0.1197(3) 0.2422(2) 0.70136(18) 0.0198(9) Uani d 1
H H21 0.1810 0.2377 0.7142 0.024 Uiso calc 1
C C22 0.2110(2) 0.1580(2) 0.95183(18) 0.0174(9) Uani d 1
C C23 0.2183(3) 0.2192(3) 0.99953(19) 0.0256(10) Uani d 1
H H23 0.2574 0.2663 1.0010 0.031 Uiso calc 1
C C24 0.1689(3) 0.2122(3) 1.0452(2) 0.0363(12) Uani d 1
H H24 0.1751 0.2540 1.0781 0.044 Uiso calc 1
C C25 0.1110(3) 0.1451(3) 1.0433(2) 0.0363(12) Uani d 1
H H25 0.0768 0.1405 1.0743 0.044 Uiso calc 1
C C26 0.1035(3) 0.0843(3) 0.9954(2) 0.0388(12) Uani d 1
H H26 0.0637 0.0377 0.9938 0.047 Uiso calc 1
C C27 0.1534(3) 0.0903(3) 0.9494(2) 0.0298(11) Uani d 1
H H27 0.1477 0.0481 0.9167 0.036 Uiso calc 1
C C28 0.2627(2) 0.0767(2) 0.84717(17) 0.0165(9) Uani d 1
C C29 0.1843(3) 0.0723(3) 0.80319(19) 0.0226(9) Uani d 1
H H29 0.1436 0.1181 0.8012 0.027 Uiso calc 1
C C30 0.1646(3) 0.0031(3) 0.7625(2) 0.0275(10) Uani d 1
H H30 0.1109 0.0015 0.7326 0.033 Uiso calc 1
C C31 0.2231(3) -0.0637(3) 0.7652(2) 0.0344(12) Uani d 1
H H31 0.2095 -0.1119 0.7376 0.041 Uiso calc 1
C C32 0.3015(3) -0.0607(3) 0.8080(2) 0.0378(12) Uani d 1
H H32 0.3419 -0.1066 0.8094 0.045 Uiso calc 1
C C33 0.3214(3) 0.0089(3) 0.8489(2) 0.0294(11) Uani d 1
H H33 0.3755 0.0105 0.8782 0.035 Uiso calc 1
C C34 0.3878(2) 0.1533(2) 0.95073(18) 0.0159(8) Uani d 1
C C35 0.3990(2) 0.0966(2) 1.00142(18) 0.0173(9) Uani d 1
H H35 0.3515 0.0624 1.0077 0.021 Uiso calc 1
C C36 0.4778(3) 0.0889(2) 1.04271(19) 0.0224(9) Uani d 1
H H36 0.4843 0.0495 1.0771 0.027 Uiso calc 1
C C37 0.5479(3) 0.1383(3) 1.03452(19) 0.0229(9) Uani d 1
H H37 0.6021 0.1337 1.0636 0.027 Uiso calc 1
C C38 0.5384(3) 0.1941(3) 0.98399(19) 0.0246(10) Uani d 1
H H38 0.5864 0.2275 0.9776 0.030 Uiso calc 1
C C39 0.4592(2) 0.2016(2) 0.94246(18) 0.0190(9) Uani d 1
H H39 0.4533 0.2403 0.9077 0.023 Uiso calc 1
C C40 0.3827(2) 0.2476(2) 0.70976(17) 0.0135(8) Uani d 1
C C41 0.3577(2) 0.1651(2) 0.72423(19) 0.0196(9) Uani d 1
H H41 0.3427 0.1546 0.7638 0.023 Uiso calc 1
C C42 0.3547(3) 0.0980(3) 0.6812(2) 0.0235(10) Uani d 1
H H42 0.3373 0.0417 0.6913 0.028 Uiso calc 1
C C43 0.3766(3) 0.1125(3) 0.6241(2) 0.0241(10) Uani d 1
H H43 0.3751 0.0660 0.5951 0.029 Uiso calc 1
C C44 0.4007(2) 0.1943(3) 0.60837(18) 0.0221(9) Uani d 1
H H44 0.4151 0.2044 0.5685 0.026 Uiso calc 1
C C45 0.4037(2) 0.2616(2) 0.65126(17) 0.0181(9) Uani d 1
H H45 0.4204 0.3179 0.6406 0.022 Uiso calc 1
C C46 0.5064(2) 0.3314(2) 0.80672(17) 0.0143(8) Uani d 1
C C47 0.5333(2) 0.3744(2) 0.86439(18) 0.0184(9) Uani d 1
H H47 0.4920 0.4046 0.8824 0.022 Uiso calc 1
C C48 0.6194(3) 0.3733(2) 0.89543(19) 0.0213(9) Uani d 1
H H48 0.6369 0.4033 0.9344 0.026 Uiso calc 1
C C49 0.6805(3) 0.3290(3) 0.87027(19) 0.0249(10) Uani d 1
H H49 0.7395 0.3280 0.8919 0.030 Uiso calc 1
C C50 0.6548(3) 0.2863(3) 0.8134(2) 0.0266(10) Uani d 1
H H50 0.6965 0.2562 0.7957 0.032 Uiso calc 1
C C51 0.5687(2) 0.2867(2) 0.78180(19) 0.0198(9) Uani d 1
H H51 0.5519 0.2565 0.7429 0.024 Uiso calc 1
C C52 0.3793(2) 0.4305(2) 0.71993(17) 0.0140(8) Uani d 1
C C53 0.4453(3) 0.4913(2) 0.72276(19) 0.0225(9) Uani d 1
H H53 0.4986 0.4846 0.7525 0.027 Uiso calc 1
C C54 0.4326(3) 0.5617(3) 0.6817(2) 0.0287(11) Uani d 1
H H54 0.4773 0.6037 0.6842 0.034 Uiso calc 1
C C55 0.3567(3) 0.5714(3) 0.6378(2) 0.0267(10) Uani d 1
H H55 0.3494 0.6191 0.6095 0.032 Uiso calc 1
C C56 0.2910(3) 0.5114(3) 0.63488(19) 0.0233(10) Uani d 1
H H56 0.2381 0.5179 0.6047 0.028 Uiso calc 1
C C57 0.3025(3) 0.4423(2) 0.67590(18) 0.0195(9) Uani d 1
H H57 0.2567 0.4017 0.6740 0.023 Uiso calc 1
C C58 0.2149(3) 0.7483(3) 0.9683(2) 0.0267(10) Uani d 1
C C59 0.1905(3) 0.8391(3) 0.9867(2) 0.0456(14) Uani d 1
H H59A 0.1960 0.8420 1.0326 0.068 Uiso calc 1
H H59B 0.1305 0.8518 0.9656 0.068 Uiso calc 1
H H59C 0.2293 0.8818 0.9738 0.068 Uiso calc 1
N N1 0.3354(2) 0.5787(2) 0.92701(16) 0.0228(8) Uani d 1
H H1 0.3078 0.6278 0.9291 0.027 Uiso calc 1
N N2 0.2324(2) 0.5181(2) 0.97095(15) 0.0206(8) Uani d 1
H H2 0.2107 0.5707 0.9703 0.025 Uiso calc 1
O O1 0.17981(18) 0.68572(18) 0.99000(14) 0.0293(7) Uani d 1
O O2 0.26766(18) 0.74290(17) 0.93254(15) 0.0338(8) Uani d 1
S S1 0.35100(6) 0.40759(7) 0.94540(5) 0.0203(2) Uani d 1
Ag Ag1 0.28404(2) 0.31848(2) 0.84130(2) 0.01465(8) Uani d 1
P P1 0.13742(6) 0.37329(6) 0.79102(5) 0.0148(2) Uani d 1
P P2 0.28410(6) 0.17238(6) 0.89731(5) 0.0148(2) Uani d 1
P P3 0.39152(6) 0.33287(6) 0.76932(5) 0.0134(2) Uani d 1

loop_
_atom_site_aniso_label
_atom_site_aniso_U_11
_atom_site_aniso_U_22
_atom_site_aniso_U_33
_atom_site_aniso_U_12
_atom_site_aniso_U_13
_atom_site_aniso_U_23
C1 0.015(2) 0.031(3) 0.015(2) -0.0006(18) -0.0013(17) -0.0036(17)
C2 0.027(3) 0.035(3) 0.042(3) -0.009(2) 0.018(2) -0.002(2)
C3 0.017(2) 0.032(3) 0.028(2) 0.0002(19) 0.0106(19) 0.0012(19)
C4 0.021(2) 0.013(2) 0.020(2) 0.0042(17) 0.0114(18) -0.0023(16)
C5 0.020(2) 0.024(2) 0.021(2) -0.0009(18) 0.0046(18) 0.0037(18)
C6 0.031(3) 0.022(2) 0.030(3) -0.012(2) 0.007(2) 0.0001(19)
C7 0.029(3) 0.020(2) 0.039(3) 0.0021(19) 0.012(2) 0.009(2)
C8 0.025(2) 0.029(3) 0.029(3) 0.008(2) 0.001(2) 0.010(2)
C9 0.017(2) 0.024(2) 0.029(3) 0.0029(18) 0.0028(18) -0.0006(19)
C10 0.0069(18) 0.019(2) 0.015(2) 0.0000(16) 0.0014(15) 0.0007(16)
C11 0.023(2) 0.022(2) 0.021(2) 0.0046(18) 0.0084(18) 0.0038(18)
C12 0.034(3) 0.026(3) 0.026(2) 0.013(2) 0.016(2) 0.0048(19)
C13 0.022(2) 0.033(3) 0.023(2) 0.004(2) 0.0097(19) 0.0022(19)
C14 0.024(2) 0.024(2) 0.024(2) -0.0085(19) 0.0106(18) -0.0016(18)
C15 0.022(2) 0.015(2) 0.027(2) 0.0023(18) 0.0071(18) -0.0020(17)
C16 0.022(2) 0.015(2) 0.014(2) -0.0007(17) 0.0037(16) -0.0001(16)
C17 0.017(2) 0.025(2) 0.021(2) 0.0038(18) 0.0029(17) -0.0003(18)
C18 0.019(2) 0.034(3) 0.023(2) -0.005(2) 0.0021(19) 0.0062(19)
C19 0.039(3) 0.024(3) 0.015(2) -0.011(2) -0.0001(19) -0.0026(18)
C20 0.031(2) 0.018(2) 0.026(2) 0.001(2) 0.0070(19) -0.0037(19)
C21 0.021(2) 0.017(2) 0.023(2) 0.0014(17) 0.0097(18) 0.0047(17)
C22 0.0105(19) 0.022(2) 0.022(2) 0.0047(16) 0.0071(16) 0.0090(17)
C23 0.026(2) 0.028(3) 0.026(2) -0.0024(19) 0.014(2) 0.0010(19)
C24 0.042(3) 0.039(3) 0.034(3) 0.007(2) 0.021(2) -0.001(2)
C25 0.032(3) 0.049(3) 0.037(3) 0.008(2) 0.027(2) 0.011(2)
C26 0.030(3) 0.048(3) 0.044(3) -0.010(2) 0.018(2) 0.009(2)
C27 0.026(3) 0.032(3) 0.033(3) -0.002(2) 0.010(2) 0.007(2)
C28 0.022(2) 0.013(2) 0.015(2) -0.0021(16) 0.0058(17) 0.0035(16)
C29 0.017(2) 0.024(2) 0.026(2) -0.0013(18) 0.0031(18) 0.0019(18)
C30 0.026(2) 0.027(3) 0.027(3) -0.010(2) 0.000(2) -0.0022(19)
C31 0.046(3) 0.025(3) 0.031(3) -0.007(2) 0.005(2) -0.008(2)
C32 0.043(3) 0.028(3) 0.039(3) 0.013(2) 0.001(2) -0.008(2)
C33 0.028(2) 0.027(3) 0.028(3) 0.013(2) -0.005(2) -0.0010(19)
C34 0.017(2) 0.014(2) 0.016(2) 0.0057(16) 0.0024(16) 0.0000(16)
C35 0.015(2) 0.018(2) 0.020(2) 0.0019(17) 0.0074(17) -0.0012(17)
C36 0.025(2) 0.022(2) 0.020(2) 0.0068(19) 0.0032(18) 0.0050(17)
C37 0.014(2) 0.029(3) 0.024(2) 0.0055(18) 0.0012(18) -0.0014(18)
C38 0.017(2) 0.028(3) 0.029(2) -0.0015(19) 0.0063(18) 0.0013(19)
C39 0.021(2) 0.021(2) 0.018(2) 0.0046(17) 0.0097(17) 0.0029(16)
C40 0.0114(19) 0.019(2) 0.0108(19) 0.0037(16) 0.0030(15) -0.0006(15)
C41 0.018(2) 0.021(2) 0.022(2) -0.0001(17) 0.0081(17) -0.0004(17)
C42 0.023(2) 0.015(2) 0.035(3) 0.0020(18) 0.011(2) -0.0027(19)
C43 0.023(2) 0.021(2) 0.026(2) 0.0083(18) 0.0019(19) -0.0124(19)
C44 0.027(2) 0.024(3) 0.015(2) 0.0060(19) 0.0063(17) 0.0012(17)
C45 0.021(2) 0.021(2) 0.014(2) 0.0030(17) 0.0071(17) 0.0015(17)
C46 0.0123(19) 0.014(2) 0.016(2) 0.0003(16) 0.0020(15) 0.0034(16)
C47 0.016(2) 0.019(2) 0.020(2) 0.0007(17) 0.0058(17) 0.0019(17)
C48 0.024(2) 0.019(2) 0.018(2) -0.0077(18) -0.0014(18) 0.0023(17)
C49 0.015(2) 0.028(3) 0.030(2) -0.0014(19) 0.0031(18) 0.012(2)
C50 0.016(2) 0.033(3) 0.033(3) 0.0031(19) 0.0091(19) 0.001(2)
C51 0.018(2) 0.019(2) 0.023(2) -0.0018(17) 0.0068(18) -0.0047(17)
C52 0.017(2) 0.012(2) 0.016(2) 0.0026(16) 0.0097(16) -0.0023(15)
C53 0.022(2) 0.016(2) 0.025(2) -0.0012(18) -0.0043(18) 0.0006(17)
C54 0.033(3) 0.018(2) 0.034(3) -0.0036(19) 0.005(2) 0.0023(19)
C55 0.040(3) 0.016(2) 0.024(2) 0.003(2) 0.007(2) 0.0083(18)
C56 0.022(2) 0.028(3) 0.020(2) 0.0097(19) 0.0035(18) 0.0038(18)
C57 0.021(2) 0.017(2) 0.021(2) -0.0014(17) 0.0066(18) 0.0022(17)
C58 0.020(2) 0.025(3) 0.030(3) -0.001(2) -0.005(2) -0.007(2)
C59 0.043(3) 0.031(3) 0.062(4) -0.001(2) 0.008(3) -0.014(2)
N1 0.0183(19) 0.022(2) 0.031(2) -0.0017(15) 0.0126(16) -0.0025(16)
N2 0.0160(18) 0.0199(19) 0.028(2) 0.0004(15) 0.0102(15) -0.0040(15)
O1 0.0270(16) 0.0262(17) 0.0367(18) 0.0018(14) 0.0113(14) -0.0009(14)
O2 0.0232(17) 0.0270(18) 0.053(2) -0.0014(14) 0.0129(16) -0.0016(15)
S1 0.0204(5) 0.0248(6) 0.0158(5) 0.0024(4) 0.0040(4) -0.0058(4)
Ag1 0.01253(14) 0.01663(16) 0.01532(15) 0.00167(13) 0.00415(11) 0.00066(13)
P1 0.0119(5) 0.0173(6) 0.0155(5) 0.0021(4) 0.0034(4) -0.0004(4)
P2 0.0115(5) 0.0176(6) 0.0161(5) 0.0016(4) 0.0047(4) 0.0027(4)
P3 0.0133(5) 0.0142(6) 0.0137(5) 0.0003(4) 0.0048(4) -0.0001(4)

loop_
_atom_type_symbol
_atom_type_description
_atom_type_scat_dispersion_real
_atom_type_scat_dispersion_imag
_atom_type_scat_source
C C 0.0033 0.0016 'International Tables Vol C Tables 4.2.6.8 and 6.1.1.4'
H H 0.0000 0.0000 'International Tables Vol C Tables 4.2.6.8 and 6.1.1.4'
N N 0.0061 0.0033 'International Tables Vol C Tables 4.2.6.8 and 6.1.1.4'
O O 0.0106 0.0060 'International Tables Vol C Tables 4.2.6.8 and 6.1.1.4'
S S 0.1246 0.1234 'International Tables Vol C Tables 4.2.6.8 and 6.1.1.4'
Ag Ag -0.8971 1.1015 'International Tables Vol C Tables 4.2.6.8 and 6.1.1.4'
P P 0.1023 0.0942 'International Tables Vol C Tables 4.2.6.8 and 6.1.1.4'

loop_
_geom_angle_atom_site_label_1
_geom_angle_atom_site_label_2
_geom_angle_atom_site_label_3
_geom_angle
N2 C1 N1 115.5(4)
N2 C1 S1 122.4(3)
N1 C1 S1 122.1(3)
N1 C2 H2A 109.5
N1 C2 H2B 109.5
H2A C2 H2B 109.5
N1 C2 H2C 109.5
H2A C2 H2C 109.5
H2B C2 H2C 109.5
N2 C3 H3A 109.5
N2 C3 H3B 109.5
H3A C3 H3B 109.5
N2 C3 H3C 109.5
H3A C3 H3C 109.5
H3B C3 H3C 109.5
C9 C4 C5 118.3(4)
C9 C4 P1 125.0(3)
C5 C4 P1 116.7(3)
C4 C5 C6 120.7(4)
C4 C5 H5 119.6
C6 C5 H5 119.6
C7 C6 C5 120.0(4)
C7 C6 H6 120.0
C5 C6 H6 120.0
C6 C7 C8 120.2(4)
C6 C7 H7 119.9
C8 C7 H7 119.9
C7 C8 C9 119.4(4)
C7 C8 H8 120.3
C9 C8 H8 120.3
C4 C9 C8 121.3(4)
C4 C9 H9 119.4
C8 C9 H9 119.4
C11 C10 C15 118.2(4)
C11 C10 P1 123.8(3)
C15 C10 P1 117.9(3)
C12 C11 C10 120.4(4)
C12 C11 H11 119.8
C10 C11 H11 119.8
C13 C12 C11 120.9(4)
C13 C12 H12 119.6
C11 C12 H12 119.6
C12 C13 C14 119.4(4)
C12 C13 H13 120.3
C14 C13 H13 120.3
C15 C14 C13 119.6(4)
C15 C14 H14 120.2
C13 C14 H14 120.2
C14 C15 C10 121.4(4)
C14 C15 H15 119.3
C10 C15 H15 119.3
C17 C16 C21 118.6(4)
C17 C16 P1 122.4(3)
C21 C16 P1 119.0(3)
C18 C17 C16 121.1(4)
C18 C17 H17 119.5
C16 C17 H17 119.5
C17 C18 C19 119.8(4)
C17 C18 H18 120.1
C19 C18 H18 120.1
C20 C19 C18 119.3(4)
C20 C19 H19 120.3
C18 C19 H19 120.3
C21 C20 C19 120.3(4)
C21 C20 H20 119.8
C19 C20 H20 119.8
C20 C21 C16 120.8(4)
C20 C21 H21 119.6
C16 C21 H21 119.6
C27 C22 C23 119.7(4)
C27 C22 P2 124.6(3)
C23 C22 P2 115.7(3)
C22 C23 C24 120.6(4)
C22 C23 H23 119.7
C24 C23 H23 119.7
C25 C24 C23 120.4(4)
C25 C24 H24 119.8
C23 C24 H24 119.8
C24 C25 C26 119.0(4)
C24 C25 H25 120.5
C26 C25 H25 120.5
C25 C26 C27 121.1(4)
C25 C26 H26 119.4
C27 C26 H26 119.4
C22 C27 C26 119.3(4)
C22 C27 H27 120.4
C26 C27 H27 120.4
C29 C28 C33 118.1(4)
C29 C28 P2 118.2(3)
C33 C28 P2 123.7(3)
C30 C29 C28 121.5(4)
C30 C29 H29 119.3
C28 C29 H29 119.3
C31 C30 C29 119.6(4)
C31 C30 H30 120.2
C29 C30 H30 120.2
C30 C31 C32 120.1(4)
C30 C31 H31 119.9
C32 C31 H31 119.9
C31 C32 C33 120.3(4)
C31 C32 H32 119.9
C33 C32 H32 119.9
C32 C33 C28 120.4(4)
C32 C33 H33 119.8
C28 C33 H33 119.8
C35 C34 C39 117.9(3)
C35 C34 P2 123.6(3)
C39 C34 P2 118.4(3)
C36 C35 C34 121.1(4)
C36 C35 H35 119.5
C34 C35 H35 119.5
C35 C36 C37 120.4(4)
C35 C36 H36 119.8
C37 C36 H36 119.8
C38 C37 C36 119.4(4)
C38 C37 H37 120.3
C36 C37 H37 120.3
C37 C38 C39 120.1(4)
C37 C38 H38 119.9
C39 C38 H38 119.9
C38 C39 C34 121.1(4)
C38 C39 H39 119.5
C34 C39 H39 119.5
C41 C40 C45 118.8(3)
C41 C40 P3 118.9(3)
C45 C40 P3 122.2(3)
C42 C41 C40 120.3(4)
C42 C41 H41 119.9
C40 C41 H41 119.9
C43 C42 C41 120.3(4)
C43 C42 H42 119.9
C41 C42 H42 119.9
C42 C43 C44 120.5(4)
C42 C43 H43 119.8
C44 C43 H43 119.8
C43 C44 C45 119.4(4)
C43 C44 H44 120.3
C45 C44 H44 120.3
C44 C45 C40 120.8(4)
C44 C45 H45 119.6
C40 C45 H45 119.6
C47 C46 C51 118.2(3)
C47 C46 P3 118.4(3)
C51 C46 P3 123.3(3)
C48 C47 C46 120.6(4)
C48 C47 H47 119.7
C46 C47 H47 119.7
C47 C48 C49 120.6(4)
C47 C48 H48 119.7
C49 C48 H48 119.7
C50 C49 C48 119.3(4)
C50 C49 H49 120.3
C48 C49 H49 120.3
C49 C50 C51 120.7(4)
C49 C50 H50 119.7
C51 C50 H50 119.7
C50 C51 C46 120.5(4)
C50 C51 H51 119.7
C46 C51 H51 119.7
C57 C52 C53 118.6(3)
C57 C52 P3 118.5(3)
C53 C52 P3 122.8(3)
C54 C53 C52 119.5(4)
C54 C53 H53 120.2
C52 C53 H53 120.2
C55 C54 C53 121.0(4)
C55 C54 H54 119.5
C53 C54 H54 119.5
C54 C55 C56 119.7(4)
C54 C55 H55 120.1
C56 C55 H55 120.1
C57 C56 C55 119.7(4)
C57 C56 H56 120.1
C55 C56 H56 120.1
C56 C57 C52 121.5(4)
C56 C57 H57 119.3
C52 C57 H57 119.3
O1 C58 O2 125.8(4)
O1 C58 C59 116.9(4)
O2 C58 C59 117.3(4)
C58 C59 H59A 109.5
C58 C59 H59B 109.5
H59A C59 H59B 109.5
C58 C59 H59C 109.5
H59A C59 H59C 109.5
H59B C59 H59C 109.5
C1 N1 C2 124.1(3)
C1 N1 H1 117.9
C2 N1 H1 117.9
C1 N2 C3 124.2(3)
C1 N2 H2 117.9
C3 N2 H2 117.9
C1 S1 Ag1 112.73(13)
P1 Ag1 P3 112.42(4)
P1 Ag1 P2 114.42(3)
P3 Ag1 P2 115.70(3)
P1 Ag1 S1 111.13(3)
P3 Ag1 S1 106.10(4)
P2 Ag1 S1 95.37(4)
C10 P1 C4 104.26(17)
C10 P1 C16 101.70(17)
C4 P1 C16 105.06(17)
C10 P1 Ag1 113.68(12)
C4 P1 Ag1 115.71(13)
C16 P1 Ag1 114.90(13)
C34 P2 C28 106.06(17)
C34 P2 C22 100.12(17)
C28 P2 C22 102.89(18)
C34 P2 Ag1 110.73(12)
C28 P2 Ag1 116.76(12)
C22 P2 Ag1 118.39(12)
C46 P3 C40 102.97(16)
C46 P3 C52 103.96(17)
C40 P3 C52 101.36(17)
C46 P3 Ag1 117.15(12)
C40 P3 Ag1 114.11(12)
C52 P3 Ag1 115.31(12)

loop_
_geom_bond_atom_site_label_1
_geom_bond_atom_site_label_2
_geom_bond_distance
_geom_bond_publ_flag
C1 N2 1.332(5) ?
C1 N1 1.334(5) ?
C1 S1 1.714(4) ?
C2 N1 1.450(5) ?
C2 H2A 0.9800 ?
C2 H2B 0.9800 ?
C2 H2C 0.9800 ?
C3 N2 1.454(5) ?
C3 H3A 0.9800 ?
C3 H3B 0.9800 ?
C3 H3C 0.9800 ?
C4 C9 1.381(5) ?
C4 C5 1.386(5) ?
C4 P1 1.825(4) ?
C5 C6 1.393(5) ?
C5 H5 0.9500 ?
C6 C7 1.372(6) ?
C6 H6 0.9500 ?
C7 C8 1.376(6) ?
C7 H7 0.9500 ?
C8 C9 1.395(5) ?
C8 H8 0.9500 ?
C9 H9 0.9500 ?
C10 C11 1.386(5) ?
C10 C15 1.401(5) ?
C10 P1 1.820(4) ?
C11 C12 1.383(5) ?
C11 H11 0.9500 ?
C12 C13 1.373(5) ?
C12 H12 0.9500 ?
C13 C14 1.397(5) ?
C13 H13 0.9500 ?
C14 C15 1.368(5) ?
C14 H14 0.9500 ?
C15 H15 0.9500 ?
C16 C17 1.385(5) ?
C16 C21 1.386(5) ?
C16 P1 1.825(4) ?
C17 C18 1.382(5) ?
C17 H17 0.9500 ?
C18 C19 1.388(5) ?
C18 H18 0.9500 ?
C19 C20 1.385(6) ?
C19 H19 0.9500 ?
C20 C21 1.378(5) ?
C20 H20 0.9500 ?
C21 H21 0.9500 ?
C22 C27 1.378(5) ?
C22 C23 1.386(5) ?
C22 P2 1.831(4) ?
C23 C24 1.387(6) ?
C23 H23 0.9500 ?
C24 C25 1.375(6) ?
C24 H24 0.9500 ?
C25 C26 1.384(6) ?
C25 H25 0.9500 ?
C26 C27 1.399(6) ?
C26 H26 0.9500 ?
C27 H27 0.9500 ?
C28 C29 1.392(5) ?
C28 C33 1.393(5) ?
C28 P2 1.821(4) ?
C29 C30 1.377(5) ?
C29 H29 0.9500 ?
C30 C31 1.376(6) ?
C30 H30 0.9500 ?
C31 C32 1.379(6) ?
C31 H31 0.9500 ?
C32 C33 1.384(6) ?
C32 H32 0.9500 ?
C33 H33 0.9500 ?
C34 C35 1.385(5) ?
C34 C39 1.394(5) ?
C34 P2 1.816(4) ?
C35 C36 1.373(5) ?
C35 H35 0.9500 ?
C36 C37 1.385(5) ?
C36 H36 0.9500 ?
C37 C38 1.375(5) ?
C37 H37 0.9500 ?
C38 C39 1.380(5) ?
C38 H38 0.9500 ?
C39 H39 0.9500 ?
C40 C41 1.388(5) ?
C40 C45 1.393(5) ?
C40 P3 1.826(4) ?
C41 C42 1.387(5) ?
C41 H41 0.9500 ?
C42 C43 1.371(5) ?
C42 H42 0.9500 ?
C43 C44 1.380(5) ?
C43 H43 0.9500 ?
C44 C45 1.387(5) ?
C44 H44 0.9500 ?
C45 H45 0.9500 ?
C46 C47 1.398(5) ?
C46 C51 1.399(5) ?
C46 P3 1.822(4) ?
C47 C48 1.382(5) ?
C47 H47 0.9500 ?
C48 C49 1.384(5) ?
C48 H48 0.9500 ?
C49 C50 1.379(6) ?
C49 H49 0.9500 ?
C50 C51 1.384(5) ?
C50 H50 0.9500 ?
C51 H51 0.9500 ?
C52 C57 1.386(5) ?
C52 C53 1.393(5) ?
C52 P3 1.833(4) ?
C53 C54 1.390(5) ?
C53 H53 0.9500 ?
C54 C55 1.370(6) ?
C54 H54 0.9500 ?
C55 C56 1.381(5) ?
C55 H55 0.9500 ?
C56 C57 1.375(5) ?
C56 H56 0.9500 ?
C57 H57 0.9500 ?
C58 O1 1.252(5) ?
C58 O2 1.255(5) ?
C58 C59 1.529(6) ?
C59 H59A 0.9800 ?
C59 H59B 0.9800 ?
C59 H59C 0.9800 ?
N1 H1 0.8800 ?
N2 H2 0.8800 ?
S1 Ag1 2.6595(11) y
Ag1 P1 2.4866(11) y
Ag1 P3 2.5450(11) y
Ag1 P2 2.5592(11) y

loop_
_geom_hbond_atom_site_label_D
_geom_hbond_atom_site_label_H
_geom_hbond_atom_site_label_A
_geom_hbond_distance_DH
_geom_hbond_distance_HA
_geom_hbond_distance_DA
_geom_hbond_angle_DHA
N1 H1 O2 0.88 1.89 2.762(4) 169.6
N2 H2 O1 0.88 1.91 2.773(4) 165.7

loop_
_geom_torsion_atom_site_label_1
_geom_torsion_atom_site_label_2
_geom_torsion_atom_site_label_3
_geom_torsion_atom_site_label_4
_geom_torsion
C9 C4 C5 C6 1.2(6)
P1 C4 C5 C6 -177.9(3)
C4 C5 C6 C7 -1.3(6)
C5 C6 C7 C8 0.4(7)
C6 C7 C8 C9 0.4(6)
C5 C4 C9 C8 -0.4(6)
P1 C4 C9 C8 178.7(3)
C7 C8 C9 C4 -0.5(6)
C15 C10 C11 C12 -0.1(6)
P1 C10 C11 C12 -178.0(3)
C10 C11 C12 C13 -0.8(6)
C11 C12 C13 C14 1.2(6)
C12 C13 C14 C15 -0.7(6)
C13 C14 C15 C10 -0.2(6)
C11 C10 C15 C14 0.6(6)
P1 C10 C15 C14 178.6(3)
C21 C16 C17 C18 -1.1(6)
P1 C16 C17 C18 179.9(3)
C16 C17 C18 C19 0.2(6)
C17 C18 C19 C20 1.3(6)
C18 C19 C20 C21 -2.0(6)
C19 C20 C21 C16 1.2(6)
C17 C16 C21 C20 0.4(6)
P1 C16 C21 C20 179.4(3)
C27 C22 C23 C24 0.8(6)
P2 C22 C23 C24 -177.0(3)
C22 C23 C24 C25 -1.0(7)
C23 C24 C25 C26 0.6(7)
C24 C25 C26 C27 -0.1(7)
C23 C22 C27 C26 -0.3(6)
P2 C22 C27 C26 177.3(3)
C25 C26 C27 C22 0.0(7)
C33 C28 C29 C30 0.3(6)
P2 C28 C29 C30 178.2(3)
C28 C29 C30 C31 0.4(6)
C29 C30 C31 C32 -0.8(7)
C30 C31 C32 C33 0.7(7)
C31 C32 C33 C28 -0.1(7)
C29 C28 C33 C32 -0.4(6)
P2 C28 C33 C32 -178.2(3)
C39 C34 C35 C36 0.8(6)
P2 C34 C35 C36 -175.7(3)
C34 C35 C36 C37 0.2(6)
C35 C36 C37 C38 -1.1(6)
C36 C37 C38 C39 1.0(6)
C37 C38 C39 C34 0.0(6)
C35 C34 C39 C38 -0.9(6)
P2 C34 C39 C38 175.8(3)
C45 C40 C41 C42 0.5(5)
P3 C40 C41 C42 -176.7(3)
C40 C41 C42 C43 0.3(6)
C41 C42 C43 C44 -0.9(6)
C42 C43 C44 C45 0.9(6)
C43 C44 C45 C40 -0.1(6)
C41 C40 C45 C44 -0.5(5)
P3 C40 C45 C44 176.6(3)
C51 C46 C47 C48 0.6(6)
P3 C46 C47 C48 178.4(3)
C46 C47 C48 C49 -0.6(6)
C47 C48 C49 C50 0.6(6)
C48 C49 C50 C51 -0.6(6)
C49 C50 C51 C46 0.7(6)
C47 C46 C51 C50 -0.7(6)
P3 C46 C51 C50 -178.3(3)
C57 C52 C53 C54 0.1(6)
P3 C52 C53 C54 177.0(3)
C52 C53 C54 C55 -1.2(6)
C53 C54 C55 C56 1.3(7)
C54 C55 C56 C57 -0.3(6)
C55 C56 C57 C52 -0.8(6)
C53 C52 C57 C56 0.9(6)
P3 C52 C57 C56 -176.2(3)
N2 C1 N1 C2 178.2(4)
S1 C1 N1 C2 -0.3(6)
N1 C1 N2 C3 -177.9(3)
S1 C1 N2 C3 0.6(5)
N2 C1 S1 Ag1 87.7(3)
N1 C1 S1 Ag1 -93.9(3)
C11 C10 P1 C4 -11.8(4)
C15 C10 P1 C4 170.3(3)
C11 C10 P1 C16 -120.8(3)
C15 C10 P1 C16 61.3(3)
C11 C10 P1 Ag1 115.1(3)
C15 C10 P1 Ag1 -62.8(3)
C9 C4 P1 C10 -89.0(4)
C5 C4 P1 C10 90.0(3)
C9 C4 P1 C16 17.5(4)
C5 C4 P1 C16 -163.4(3)
C9 C4 P1 Ag1 145.4(3)
C5 C4 P1 Ag1 -35.6(3)
C17 C16 P1 C10 36.4(4)
C21 C16 P1 C10 -142.6(3)
C17 C16 P1 C4 -72.0(3)
C21 C16 P1 C4 109.0(3)
C17 C16 P1 Ag1 159.7(3)
C21 C16 P1 Ag1 -19.3(3)
C35 C34 P2 C28 -74.3(4)
C39 C34 P2 C28 109.2(3)
C35 C34 P2 C22 32.4(4)
C39 C34 P2 C22 -144.1(3)
C35 C34 P2 Ag1 158.1(3)
C39 C34 P2 Ag1 -18.4(3)
C29 C28 P2 C34 177.1(3)
C33 C28 P2 C34 -5.1(4)
C29 C28 P2 C22 72.4(3)
C33 C28 P2 C22 -109.8(4)
C29 C28 P2 Ag1 -59.0(3)
C33 C28 P2 Ag1 118.7(3)
C27 C22 P2 C34 -111.7(4)
C23 C22 P2 C34 65.9(3)
C27 C22 P2 C28 -2.5(4)
C23 C22 P2 C28 175.2(3)
C27 C22 P2 Ag1 128.0(3)
C23 C22 P2 Ag1 -54.4(3)
C47 C46 P3 C40 -165.2(3)
C51 C46 P3 C40 12.4(4)
C47 C46 P3 C52 89.4(3)
C51 C46 P3 C52 -93.0(3)
C47 C46 P3 Ag1 -39.1(3)
C51 C46 P3 Ag1 138.5(3)
C41 C40 P3 C46 95.5(3)
C45 C40 P3 C46 -81.6(3)
C41 C40 P3 C52 -157.1(3)
C45 C40 P3 C52 25.8(3)
C41 C40 P3 Ag1 -32.5(3)
C45 C40 P3 Ag1 150.4(3)
C57 C52 P3 C46 168.2(3)
C53 C52 P3 C46 -8.8(4)
C57 C52 P3 C40 61.6(3)
C53 C52 P3 C40 -115.4(3)
C57 C52 P3 Ag1 -62.2(3)
C53 C52 P3 Ag1 120.8(3)
